data_2237617
loop_
_publ_author_name
'Kang, Ki-Tae'
'Kim, Sung-Gon'

_publ_section_title
;
 (<i>E</i>)-2-Hydroxycinnamaldehyde
;
_journal_coeditor_code FY2086
_journal_issue 4
_journal_name_full 'Acta Crystallographica Section E'
_journal_page_first o534
_journal_paper_doi 10.1107/S1600536813006648
_journal_volume 69
_journal_year 2013
_chemical_formula_iupac 'C9 H8 O2'
_chemical_formula_moiety 'C9 H8 O2'
_chemical_formula_sum 'C9 H8 O2'
_chemical_formula_weight 148.15
_chemical_name_systematic
;
(<i>E</i>)-2-Hydroxycinnamaldehyde
;
_space_group_IT_number 14
_symmetry_cell_setting monoclinic
_symmetry_space_group_name_Hall '-P 2ybc'
_symmetry_space_group_name_H-M 'P 1 21/c 1'
_atom_sites_solution_hydrogens geom
_atom_sites_solution_primary direct
_atom_sites_solution_secondary difmap
_audit_creation_method SHELXTL
_cell_angle_alpha 90.00
_cell_angle_beta 102.537(3)
_cell_angle_gamma 90.00
_cell_formula_units_Z 8
_cell_length_a 10.1192(15)
_cell_length_b 13.7078(19)
_cell_length_c 10.9891(15)
_cell_measurement_reflns_used 3327
_cell_measurement_temperature 200(2)
_cell_measurement_theta_max 28.34
_cell_measurement_theta_min 2.41
_cell_volume 1488.0(4)
_computing_cell_refinement 'SAINT (Bruker, 2007)'
_computing_data_collection 'SMART (Bruker, 2007)'
_computing_data_reduction 'SAINT (Bruker, 2007)'
_computing_molecular_graphics 'ORTEP-3 for Windows (Farrugia, 2012)'
_computing_publication_material
;
SHELXTL (Sheldrick, 2008) and publCIF (Westrip, 2010)
;
_computing_structure_refinement 'SHELXTL (Sheldrick, 2008)'
_computing_structure_solution 'SHELXTL (Sheldrick, 2008)'
_diffrn_ambient_temperature 200(2)
_diffrn_measured_fraction_theta_full 0.997
_diffrn_measured_fraction_theta_max 0.997
_diffrn_measurement_device_type 'Bruker SMART APEX CCD'
_diffrn_measurement_method '\f and \w scans'
_diffrn_radiation_monochromator graphite
_diffrn_radiation_source 'fine-focus sealed tube'
_diffrn_radiation_type MoK\a
_diffrn_radiation_wavelength 0.71073
_diffrn_reflns_av_R_equivalents 0.0409
_diffrn_reflns_av_sigmaI/netI 0.0523
_diffrn_reflns_limit_h_max 12
_diffrn_reflns_limit_h_min -13
_diffrn_reflns_limit_k_max 16
_diffrn_reflns_limit_k_min -18
_diffrn_reflns_limit_l_max 14
_diffrn_reflns_limit_l_min -14
_diffrn_reflns_number 10982
_diffrn_reflns_theta_full 28.37
_diffrn_reflns_theta_max 28.37
_diffrn_reflns_theta_min 2.06
_exptl_absorpt_coefficient_mu 0.093
_exptl_absorpt_correction_type none
_exptl_crystal_colour 'pale yellow'
_exptl_crystal_density_diffrn 1.323
_exptl_crystal_density_method 'not measured'
_exptl_crystal_description block
_exptl_crystal_F_000 624
_exptl_crystal_size_max 0.40
_exptl_crystal_size_mid 0.34
_exptl_crystal_size_min 0.29
_refine_diff_density_max 0.217
_refine_diff_density_min -0.266
_refine_ls_extinction_method none
_refine_ls_goodness_of_fit_ref 0.967
_refine_ls_hydrogen_treatment constr
_refine_ls_matrix_type full
_refine_ls_number_parameters 201
_refine_ls_number_reflns 3725
_refine_ls_number_restraints 0
_refine_ls_restrained_S_all 0.967
_refine_ls_R_factor_all 0.1092
_refine_ls_R_factor_gt 0.0517
_refine_ls_shift/su_max 0.000
_refine_ls_shift/su_mean 0.000
_refine_ls_structure_factor_coef Fsqd
_refine_ls_weighting_details 'calc w = 1/[\s^2^(Fo^2^)+(0.0927P)^2^+0.0000P] where P=(Fo^2^+2Fc^2^)/3'
_refine_ls_weighting_scheme calc
_refine_ls_wR_factor_gt 0.1260
_refine_ls_wR_factor_ref 0.1820
_reflns_number_gt 1785
_reflns_number_total 3725
_reflns_threshold_expression I>2\s(I)
_cod_data_source_file fy2086.cif
_cod_data_source_block I
_cod_original_sg_symbol_H-M 'P 21/c'
_cod_database_code 2237617
_cod_database_fobs_code 2237617

loop_
_symmetry_equiv_pos_as_xyz
'x, y, z'
'-x, y+1/2, -z+1/2'
'-x, -y, -z'
'x, -y-1/2, z-1/2'

loop_
_atom_site_type_symbol
_atom_site_label
_atom_site_fract_x
_atom_site_fract_y
_atom_site_fract_z
_atom_site_U_iso_or_equiv
_atom_site_adp_type
_atom_site_calc_flag
_atom_site_refinement_flags
_atom_site_occupancy
_atom_site_symmetry_multiplicity
C C1 1.0099(2) 0.23356(14) 0.6613(2) 0.0446(5) Uani d . 1 1
O O1 1.00066(17) 0.13543(10) 0.66051(15) 0.0594(5) Uani d . 1 1
H H1A 1.0513 0.1121 0.6166 0.089 Uiso calc R 1 1
C C2 0.9346(2) 0.28553(14) 0.73291(19) 0.0407(5) Uani d . 1 1
C C3 0.9417(2) 0.38675(15) 0.7331(2) 0.0483(6) Uani d . 1 1
H H3 0.8915 0.4230 0.7813 0.058 Uiso calc R 1 1
C C4 1.0197(2) 0.43568(16) 0.6651(2) 0.0568(7) Uani d . 1 1
H H4 1.0226 0.5049 0.6658 0.068 Uiso calc R 1 1
C C5 1.0941(2) 0.38336(16) 0.5954(2) 0.0526(6) Uani d . 1 1
H H5 1.1484 0.4169 0.5484 0.063 Uiso calc R 1 1
C C6 1.0897(2) 0.28362(15) 0.5939(2) 0.0494(6) Uani d . 1 1
H H6 1.1416 0.2483 0.5463 0.059 Uiso calc R 1 1
C C7 0.8519(2) 0.23186(15) 0.80343(19) 0.0447(5) Uani d . 1 1
H H7 0.8512 0.1629 0.7948 0.054 Uiso calc R 1 1
C C8 0.7771(2) 0.26827(15) 0.8786(2) 0.0476(6) Uani d . 1 1
H H8 0.7705 0.3369 0.8879 0.057 Uiso calc R 1 1
C C9 0.7067(2) 0.20404(16) 0.94542(19) 0.0475(6) Uani d . 1 1
H H9 0.7137 0.1361 0.9307 0.057 Uiso calc R 1 1
O O2 0.63875(17) 0.22802(11) 1.01920(14) 0.0556(5) Uani d . 1 1
C C10 0.5413(2) 1.02655(15) 0.18904(19) 0.0449(5) Uani d . 1 1
O O3 0.50581(16) 1.12074(10) 0.16394(15) 0.0573(5) Uani d . 1 1
H H3A 0.5548 1.1450 0.1191 0.086 Uiso calc R 1 1
C C11 0.4817(2) 0.97679(15) 0.27481(19) 0.0437(5) Uani d . 1 1
C C12 0.5162(2) 0.87942(15) 0.3007(2) 0.0470(6) Uani d . 1 1
H H12 0.4756 0.8449 0.3581 0.056 Uiso calc R 1 1
C C13 0.6071(2) 0.83215(16) 0.2456(2) 0.0513(6) Uani d . 1 1
H H13 0.6300 0.7659 0.2651 0.062 Uiso calc R 1 1
C C14 0.6654(2) 0.88235(16) 0.1606(2) 0.0545(6) Uani d . 1 1
H H14 0.7278 0.8500 0.1212 0.065 Uiso calc R 1 1
C C15 0.6336(2) 0.97798(16) 0.1334(2) 0.0531(6) Uani d . 1 1
H H15 0.6750 1.0116 0.0759 0.064 Uiso calc R 1 1
C C16 0.3859(2) 1.02833(15) 0.3339(2) 0.0472(6) Uani d . 1 1
H H16 0.3724 1.0955 0.3138 0.057 Uiso calc R 1 1
C C17 0.3155(2) 0.99221(15) 0.4125(2) 0.0468(6) Uani d . 1 1
H H17 0.3238 0.9253 0.4353 0.056 Uiso calc R 1 1
C C18 0.2269(2) 1.05456(15) 0.4629(2) 0.0498(6) Uani d . 1 1
H H18 0.2201 1.1204 0.4353 0.060 Uiso calc R 1 1
O O4 0.15958(16) 1.03140(10) 0.53740(14) 0.0556(5) Uani d . 1 1

loop_
_atom_site_aniso_label
_atom_site_aniso_U_11
_atom_site_aniso_U_22
_atom_site_aniso_U_33
_atom_site_aniso_U_12
_atom_site_aniso_U_13
_atom_site_aniso_U_23
C1 0.0489(13) 0.0384(11) 0.0525(13) 0.0014(9) 0.0243(11) 0.0000(9)
O1 0.0778(13) 0.0387(8) 0.0785(12) -0.0006(7) 0.0535(10) -0.0030(7)
C2 0.0439(13) 0.0384(11) 0.0440(12) 0.0026(9) 0.0189(10) -0.0009(9)
C3 0.0536(14) 0.0434(12) 0.0535(14) 0.0030(10) 0.0238(11) -0.0019(10)
C4 0.0662(17) 0.0406(12) 0.0712(17) -0.0037(11) 0.0319(14) -0.0005(11)
C5 0.0594(15) 0.0488(13) 0.0575(14) -0.0061(11) 0.0298(12) 0.0029(11)
C6 0.0545(15) 0.0462(12) 0.0560(14) 0.0022(10) 0.0308(12) -0.0004(10)
C7 0.0497(14) 0.0414(12) 0.0485(13) 0.0010(9) 0.0228(11) -0.0009(9)
C8 0.0550(15) 0.0433(12) 0.0518(13) 0.0000(10) 0.0277(12) -0.0024(10)
C9 0.0543(15) 0.0467(12) 0.0466(13) -0.0003(10) 0.0223(11) -0.0026(10)
O2 0.0639(11) 0.0573(10) 0.0565(10) -0.0011(8) 0.0368(9) -0.0010(7)
C10 0.0520(14) 0.0390(11) 0.0509(13) -0.0038(9) 0.0274(11) -0.0050(9)
O3 0.0728(12) 0.0428(9) 0.0708(11) 0.0018(7) 0.0470(9) 0.0043(7)
C11 0.0466(13) 0.0416(12) 0.0493(13) -0.0030(9) 0.0245(11) -0.0044(9)
C12 0.0517(14) 0.0427(12) 0.0533(13) -0.0029(10) 0.0262(11) 0.0003(10)
C13 0.0572(15) 0.0413(12) 0.0614(14) 0.0006(10) 0.0260(12) -0.0028(10)
C14 0.0565(15) 0.0498(13) 0.0667(15) 0.0036(11) 0.0343(13) -0.0058(11)
C15 0.0561(15) 0.0541(14) 0.0594(15) -0.0032(11) 0.0353(13) -0.0027(11)
C16 0.0539(15) 0.0408(11) 0.0549(13) -0.0015(10) 0.0292(12) -0.0018(10)
C17 0.0531(14) 0.0435(12) 0.0519(13) -0.0001(10) 0.0292(11) -0.0023(10)
C18 0.0561(15) 0.0458(13) 0.0556(14) -0.0004(10) 0.0299(12) -0.0014(10)
O4 0.0619(11) 0.0516(9) 0.0663(10) -0.0048(7) 0.0421(9) -0.0062(8)

loop_
_atom_type_symbol
_atom_type_description
_atom_type_scat_dispersion_real
_atom_type_scat_dispersion_imag
_atom_type_scat_source
C C 0.0033 0.0016 'International Tables Vol C Tables 4.2.6.8 and 6.1.1.4'
H H 0.0000 0.0000 'International Tables Vol C Tables 4.2.6.8 and 6.1.1.4'
O O 0.0106 0.0060 'International Tables Vol C Tables 4.2.6.8 and 6.1.1.4'

loop_
_geom_angle_atom_site_label_1
_geom_angle_atom_site_label_2
_geom_angle_atom_site_label_3
_geom_angle
O1 C1 C6 122.46(17)
O1 C1 C2 117.70(17)
C6 C1 C2 119.84(19)
C1 O1 H1A 109.5
C3 C2 C1 118.24(18)
C3 C2 C7 122.64(18)
C1 C2 C7 119.12(18)
C4 C3 C2 121.5(2)
C4 C3 H3 119.2
C2 C3 H3 119.2
C3 C4 C5 119.6(2)
C3 C4 H4 120.2
C5 C4 H4 120.2
C6 C5 C4 120.3(2)
C6 C5 H5 119.9
C4 C5 H5 119.9
C5 C6 C1 120.53(19)
C5 C6 H6 119.7
C1 C6 H6 119.7
C8 C7 C2 127.6(2)
C8 C7 H7 116.2
C2 C7 H7 116.2
C7 C8 C9 120.0(2)
C7 C8 H8 120.0
C9 C8 H8 120.0
O2 C9 C8 126.3(2)
O2 C9 H9 116.9
C8 C9 H9 116.9
O3 C10 C15 122.74(18)
O3 C10 C11 117.90(17)
C15 C10 C11 119.4(2)
C10 O3 H3A 109.5
C12 C11 C10 118.56(18)
C12 C11 C16 122.27(18)
C10 C11 C16 119.17(19)
C13 C12 C11 121.74(19)
C13 C12 H12 119.1
C11 C12 H12 119.1
C12 C13 C14 119.1(2)
C12 C13 H13 120.4
C14 C13 H13 120.4
C15 C14 C13 120.5(2)
C15 C14 H14 119.7
C13 C14 H14 119.7
C14 C15 C10 120.73(19)
C14 C15 H15 119.6
C10 C15 H15 119.6
C17 C16 C11 127.6(2)
C17 C16 H16 116.2
C11 C16 H16 116.2
C16 C17 C18 119.8(2)
C16 C17 H17 120.1
C18 C17 H17 120.1
O4 C18 C17 126.4(2)
O4 C18 H18 116.8
C17 C18 H18 116.8

loop_
_geom_bond_atom_site_label_1
_geom_bond_atom_site_label_2
_geom_bond_distance
C1 O1 1.348(2)
C1 C6 1.390(3)
C1 C2 1.403(3)
O1 H1A 0.8400
C2 C3 1.389(3)
C2 C7 1.457(3)
C3 C4 1.374(3)
C3 H3 0.9500
C4 C5 1.385(3)
C4 H4 0.9500
C5 C6 1.368(3)
C5 H5 0.9500
C6 H6 0.9500
C7 C8 1.333(3)
C7 H7 0.9500
C8 C9 1.431(3)
C8 H8 0.9500
C9 O2 1.216(2)
C9 H9 0.9500
C10 O3 1.352(2)
C10 C15 1.392(3)
C10 C11 1.401(3)
O3 H3A 0.8400
C11 C12 1.393(3)
C11 C16 1.460(3)
C12 C13 1.369(3)
C12 H12 0.9500
C13 C14 1.390(3)
C13 H13 0.9500
C14 C15 1.367(3)
C14 H14 0.9500
C15 H15 0.9500
C16 C17 1.330(3)
C16 H16 0.9500
C17 C18 1.434(3)
C17 H17 0.9500
C18 O4 1.215(2)
C18 H18 0.9500

loop_
_geom_hbond_atom_site_label_D
_geom_hbond_atom_site_label_H
_geom_hbond_atom_site_label_A
_geom_hbond_site_symmetry_A
_geom_hbond_distance_DH
_geom_hbond_distance_HA
_geom_hbond_distance_DA
_geom_hbond_angle_DHA
O3 H3A O2 1_564 0.84 1.90 2.7260(19) 165.7
O1 H1A O4 1_645 0.84 1.90 2.7193(19) 166.3

loop_
_geom_torsion_atom_site_label_1
_geom_torsion_atom_site_label_2
_geom_torsion_atom_site_label_3
_geom_torsion_atom_site_label_4
_geom_torsion
O1 C1 C2 C3 -179.1(2)
C6 C1 C2 C3 0.5(3)
O1 C1 C2 C7 0.7(3)
C6 C1 C2 C7 -179.8(2)
C1 C2 C3 C4 0.2(3)
C7 C2 C3 C4 -179.5(2)
C2 C3 C4 C5 -0.6(4)
C3 C4 C5 C6 0.2(4)
C4 C5 C6 C1 0.5(4)
O1 C1 C6 C5 178.7(2)
C2 C1 C6 C5 -0.8(3)
C3 C2 C7 C8 -2.3(4)
C1 C2 C7 C8 178.0(2)
C2 C7 C8 C9 -177.1(2)
C7 C8 C9 O2 177.7(2)
O3 C10 C11 C12 179.4(2)
C15 C10 C11 C12 -0.6(3)
O3 C10 C11 C16 -0.6(3)
C15 C10 C11 C16 179.4(2)
C10 C11 C12 C13 0.6(3)
C16 C11 C12 C13 -179.4(2)
C11 C12 C13 C14 -0.7(4)
C12 C13 C14 C15 0.7(4)
C13 C14 C15 C10 -0.7(4)
O3 C10 C15 C14 -179.3(2)
C11 C10 C15 C14 0.7(4)
C12 C11 C16 C17 -3.3(4)
C10 C11 C16 C17 176.7(2)
C11 C16 C17 C18 179.2(2)
C16 C17 C18 O4 -178.2(2)

loop_
_cod_related_entry_id
_cod_related_entry_database
_cod_related_entry_code
1 ChemSpider 4476786
